data_7054882
loop_
_publ_author_name
'Niu, Zhi-Gang'
'Zheng, Tao'
'Su, You-Hui'
'Wang, Peng-Jiang'
'Li, Xiao-Yan'
'Cui, Feng'
'Liang, Jiao'
'Li, Gao-Nan'

_publ_section_title
;
 Highly phosphorescent iridium(iii) complexes based on
 2-(biphenyl-4-yl)benzo[d]oxazole derivatives: synthesis, structures,
 properties and DFT calculations
;
_journal_issue 8
_journal_name_full 'New J. Chem.'
_journal_page_first 6025
_journal_paper_doi 10.1039/C5NJ00975H
_journal_volume 39
_journal_year 2015
_chemical_formula_moiety 'C43 H31 Ir N2 O4'
_chemical_formula_sum 'C43 H31 Ir N2 O4'
_chemical_formula_weight 831.90
_space_group_crystal_system monoclinic
_space_group_IT_number 14
_space_group_name_Hall '-P 2yn'
_space_group_name_H-M_alt 'P 1 21/n 1'
_symmetry_space_group_name_Hall '-P 2yn'
_symmetry_space_group_name_H-M 'P 1 21/n 1'
_atom_sites_solution_hydrogens geom
_atom_sites_solution_primary direct
_audit_creation_date 2015-03-23
_audit_creation_method
;
Olex2 1.2
(compiled 2015.01.26 svn.r3150 for OlexSys, GUI svn.r4998)
;
_audit_update_record
;
2015-05-23 deposited with the CCDC.
2015-05-26 downloaded from the CCDC.
;
_cell_angle_alpha 90
_cell_angle_beta 100.473(3)
_cell_angle_gamma 90
_cell_formula_units_Z 4
_cell_length_a 10.0973(3)
_cell_length_b 24.0180(9)
_cell_length_c 14.6736(4)
_cell_measurement_reflns_used 7351
_cell_measurement_temperature 293(2)
_cell_measurement_theta_max 26.9790
_cell_measurement_theta_min 2.8120
_cell_volume 3499.3(2)
_computing_cell_refinement
;
CrysAlisPro, Agilent Technologies,
Version 1.171.36.28 (release 01-02-2013 CrysAlis171 .NET)
(compiled Feb  1 2013,16:14:44)
;
_computing_data_collection
;
CrysAlisPro, Agilent Technologies,
Version 1.171.36.28 (release 01-02-2013 CrysAlis171 .NET)
(compiled Feb  1 2013,16:14:44)
;
_computing_data_reduction
;
CrysAlisPro, Agilent Technologies,
Version 1.171.36.28 (release 01-02-2013 CrysAlis171 .NET)
(compiled Feb  1 2013,16:14:44)
;
_computing_molecular_graphics 'Olex2 (Dolomanov et al., 2009)'
_computing_publication_material 'Olex2 (Dolomanov et al., 2009)'
_computing_structure_refinement 'ShelXL (Sheldrick, 2008)'
_computing_structure_solution 'ShelXS (Sheldrick, 2008)'
_diffrn_ambient_temperature 293(2)
_diffrn_detector_area_resol_mean 10.5095
_diffrn_measured_fraction_theta_full 1.000
_diffrn_measured_fraction_theta_max 1.000
_diffrn_measurement_details
;
  1 omega   54.00   95.00   1.0000   30.0000
omega____ theta____ kappa____ phi______ frames
    -       11.4559 -178.0000  -30.0000 41

  2 omega   21.00   59.00   1.0000   30.0000
omega____ theta____ kappa____ phi______ frames
    -       11.4559   38.0000 -180.0000 38

  3 omega  -15.00   42.00   1.0000   30.0000
omega____ theta____ kappa____ phi______ frames
    -       11.4559   38.0000  150.0000 57

  4 omega   -1.00   53.00   1.0000   30.0000
omega____ theta____ kappa____ phi______ frames
    -       11.4559  -99.0000    0.0000 54

  5 omega   16.00   62.00   1.0000   30.0000
omega____ theta____ kappa____ phi______ frames
    -      -13.0184   38.0000 -150.0000 46
;
_diffrn_measurement_device_type 'Xcalibur, Atlas, Gemini ultra'
_diffrn_measurement_method '\w scans'
_diffrn_orient_matrix_UB_11 0.0584667000
_diffrn_orient_matrix_UB_12 -0.0028709000
_diffrn_orient_matrix_UB_13 -0.0200580000
_diffrn_orient_matrix_UB_21 -0.0115041000
_diffrn_orient_matrix_UB_22 0.0267978000
_diffrn_orient_matrix_UB_23 -0.0201785000
_diffrn_orient_matrix_UB_31 0.0394186000
_diffrn_orient_matrix_UB_32 0.0120757000
_diffrn_orient_matrix_UB_33 0.0400805000
_diffrn_radiation_monochromator graphite
_diffrn_radiation_type MoK\a
_diffrn_radiation_wavelength 0.71073
_diffrn_reflns_av_R_equivalents 0.0393
_diffrn_reflns_av_unetI/netI 0.0495
_diffrn_reflns_laue_measured_fraction_full 1.000
_diffrn_reflns_laue_measured_fraction_max 1.000
_diffrn_reflns_limit_h_max 12
_diffrn_reflns_limit_h_min -12
_diffrn_reflns_limit_k_max 18
_diffrn_reflns_limit_k_min -30
_diffrn_reflns_limit_l_max 18
_diffrn_reflns_limit_l_min -15
_diffrn_reflns_number 19343
_diffrn_reflns_point_group_measured_fraction_full 1.000
_diffrn_reflns_point_group_measured_fraction_max 1.000
_diffrn_reflns_theta_full 25.242
_diffrn_reflns_theta_max 26.368
_diffrn_reflns_theta_min 2.206
_diffrn_source 'Enhance (Mo) X-ray Source'
_exptl_absorpt_coefficient_mu 3.862
_exptl_absorpt_correction_T_max 1.00000
_exptl_absorpt_correction_T_min 0.93892
_exptl_absorpt_correction_type multi-scan
_exptl_absorpt_process_details
;
CrysAlisPro, Agilent Technologies,
Version 1.171.36.28 (release 01-02-2013 CrysAlis171 .NET)
(compiled Feb  1 2013,16:14:44)
Empirical absorption correction using spherical harmonics,
 implemented in SCALE3 ABSPACK scaling algorithm.
;
_exptl_crystal_colour orange
_exptl_crystal_density_diffrn 1.579
_exptl_crystal_description block
_exptl_crystal_F_000 1648
_exptl_crystal_size_max 0.22
_exptl_crystal_size_mid 0.16
_exptl_crystal_size_min 0.14
_refine_diff_density_max 0.886
_refine_diff_density_min -0.684
_refine_diff_density_rms 0.084
_refine_ls_extinction_method none
_refine_ls_goodness_of_fit_ref 1.065
_refine_ls_hydrogen_treatment constr
_refine_ls_matrix_type full
_refine_ls_number_parameters 453
_refine_ls_number_reflns 7170
_refine_ls_number_restraints 0
_refine_ls_restrained_S_all 1.065
_refine_ls_R_factor_all 0.0590
_refine_ls_R_factor_gt 0.0385
_refine_ls_shift/su_max 0.001
_refine_ls_shift/su_mean 0.000
_refine_ls_structure_factor_coef Fsqd
_refine_ls_weighting_details 'w=1/[\s^2^(Fo^2^)+(0.0273P)^2^] where P=(Fo^2^+2Fc^2^)/3'
_refine_ls_weighting_scheme calc
_refine_ls_wR_factor_gt 0.0698
_refine_ls_wR_factor_ref 0.0765
_reflns_Friedel_coverage 0.000
_reflns_number_gt 5461
_reflns_number_total 7170
_reflns_threshold_expression 'I > 2\s(I)'
_cod_data_source_file c5nj00975h2.cif
_cod_data_source_block syh3-4
_cod_depositor_comments 'Adding full bibliography for 7054880--7054883.cif.'
_cod_original_cell_volume 3499.32(19)
_cod_database_code 7054882
_chemical_oxdiff_formula 'C1 N1 O1 Ir1'
_shelx_space_group_comment
;
The symmetry employed for this shelxl refinement is uniquely defined
by the following loop, which should always be used as a source of
symmetry information in preference to the above space-group names.
They are only intended as comments.
;
_shelx_estimated_absorpt_t_max 0.614
_shelx_estimated_absorpt_t_min 0.484
_reflns_odcompleteness_completeness 99.93
_reflns_odcompleteness_iscentric 1
_reflns_odcompleteness_theta 26.32
_olex2_refinement_description
;
1. Fixed Uiso
 At 1.2 times of:
  All C(H) groups
 At 1.5 times of:
  All C(H,H,H) groups
2.a Aromatic/amide H refined with riding coordinates:
 C12(H12), C31(H31), C28(H28), C9(H9), C27(H27), C8(H8), C18(H18), C17(H17),
 C24(H24), C1(H1), C34(H34), C16(H16), C2(H2), C41(H41), C23(H23), C15(H15),
 C5(H5), C20(H20), C4(H4), C3(H3), C37(H37), C21(H21), C22(H22), C36(H36),
 C35(H35)
2.b Idealised Me refined as rotating group:
 C43(H43A,H43B,H43C), C39(H39A,H39B,H39C)
;
_shelx_shelxl_version_number 2014/7
_olex2_submission_special_instructions 'No special instructions were received'

loop_
_space_group_symop_operation_xyz
'x, y, z'
'-x+1/2, y+1/2, -z+1/2'
'-x, -y, -z'
'x-1/2, -y-1/2, z-1/2'

loop_
_atom_site_label
_atom_site_type_symbol
_atom_site_fract_x
_atom_site_fract_y
_atom_site_fract_z
_atom_site_U_iso_or_equiv
_atom_site_adp_type
_atom_site_occupancy
_atom_site_site_symmetry_order
_atom_site_calc_flag
_atom_site_refinement_flags_posn
Ir1 Ir 0.24599(2) 0.30623(2) 0.94572(2) 0.04753(8) Uani 1 1 d .
O4 O 0.3891(3) 0.24097(18) 0.9755(2) 0.0656(10) Uani 1 1 d .
N1 N 0.1771(4) 0.30185(16) 1.0668(2) 0.0455(9) Uani 1 1 d .
O3 O 0.0978(3) 0.24572(16) 0.8931(2) 0.0611(9) Uani 1 1 d .
N2 N 0.3165(4) 0.31908(18) 0.8255(2) 0.0533(11) Uani 1 1 d .
C11 C 0.1071(4) 0.36660(19) 0.9238(3) 0.0448(11) Uani 1 1 d .
C30 C 0.3874(4) 0.3639(2) 0.9880(3) 0.0479(12) Uani 1 1 d .
O2 O 0.4622(3) 0.36292(16) 0.7540(2) 0.0674(10) Uani 1 1 d .
O1 O 0.0303(3) 0.33286(15) 1.1524(2) 0.0616(9) Uani 1 1 d .
C12 C 0.0691(4) 0.4016(2) 0.8472(3) 0.0508(12) Uani 1 1 d .
H12 H 0.1133 0.3982 0.7971 0.061 Uiso 1 1 calc R
C10 C 0.0342(4) 0.3743(2) 0.9968(3) 0.0458(11) Uani 1 1 d .
C29 C 0.4604(5) 0.3815(2) 0.9198(3) 0.0519(12) Uani 1 1 d .
C42 C 0.3628(7) 0.1902(3) 0.9614(4) 0.0738(17) Uani 1 1 d .
C26 C 0.5280(4) 0.4287(2) 1.0941(3) 0.0539(12) Uani 1 1 d .
C13 C 0.0794(4) 0.3362(2) 1.0722(3) 0.0472(11) Uani 1 1 d .
C40 C 0.1169(6) 0.1944(3) 0.8921(3) 0.0683(15) Uani 1 1 d .
C25 C 0.5610(5) 0.4561(2) 1.1859(3) 0.0580(13) Uani 1 1 d .
C38 C 0.2952(6) 0.2988(3) 0.7335(3) 0.0685(16) Uani 1 1 d .
C32 C 0.4137(5) 0.3550(2) 0.8328(3) 0.0543(13) Uani 1 1 d .
C31 C 0.4258(4) 0.3889(2) 1.0753(3) 0.0510(12) Uani 1 1 d .
H31 H 0.3812 0.3784 1.1227 0.061 Uiso 1 1 calc R
C28 C 0.5630(5) 0.4204(2) 0.9366(3) 0.0635(14) Uani 1 1 d .
H28 H 0.6086 0.4306 0.8895 0.076 Uiso 1 1 calc R
C9 C -0.0658(5) 0.4141(2) 0.9946(3) 0.0590(13) Uani 1 1 d .
H9 H -0.1110 0.4180 1.0441 0.071 Uiso 1 1 calc R
C7 C -0.0319(4) 0.4412(2) 0.8430(3) 0.0475(11) Uani 1 1 d .
C27 C 0.5977(5) 0.4441(2) 1.0235(3) 0.0630(14) Uani 1 1 d .
H27 H 0.6668 0.4702 1.0352 0.076 Uiso 1 1 calc R
C19 C 0.1981(5) 0.2717(2) 1.1512(3) 0.0496(12) Uani 1 1 d .
C8 C -0.0972(5) 0.4478(2) 0.9176(3) 0.0591(13) Uani 1 1 d .
H8 H -0.1628 0.4752 0.9157 0.071 Uiso 1 1 calc R
C14 C 0.1083(5) 0.2913(2) 1.2023(3) 0.0565(13) Uani 1 1 d .
C6 C -0.0727(4) 0.4755(2) 0.7580(3) 0.0529(12) Uani 1 1 d .
C18 C 0.2892(5) 0.2302(2) 1.1862(3) 0.0666(15) Uani 1 1 d .
H18 H 0.3537 0.2172 1.1536 0.080 Uiso 1 1 calc R
C33 C 0.3899(5) 0.3263(3) 0.6911(3) 0.0685(16) Uani 1 1 d .
C17 C 0.2779(7) 0.2095(3) 1.2728(4) 0.0785(18) Uani 1 1 d .
H17 H 0.3364 0.1815 1.2987 0.094 Uiso 1 1 calc R
C24 C 0.4595(5) 0.4719(2) 1.2322(3) 0.0629(14) Uani 1 1 d .
H24 H 0.3705 0.4644 1.2056 0.075 Uiso 1 1 calc R
C1 C -0.0953(5) 0.5318(2) 0.7628(3) 0.0686(15) Uani 1 1 d .
H1 H -0.0834 0.5489 0.8206 0.082 Uiso 1 1 calc R
C34 C 0.4085(7) 0.3159(3) 0.6019(4) 0.094(2) Uani 1 1 d .
H34 H 0.4708 0.3352 0.5745 0.112 Uiso 1 1 calc R
C16 C 0.1843(7) 0.2287(3) 1.3212(3) 0.0771(18) Uani 1 1 d .
H16 H 0.1803 0.2129 1.3785 0.093 Uiso 1 1 calc R
C2 C -0.1351(6) 0.5637(3) 0.6842(4) 0.0819(17) Uani 1 1 d .
H2 H -0.1478 0.6018 0.6894 0.098 Uiso 1 1 calc R
C41 C 0.2368(7) 0.1664(3) 0.9238(4) 0.0844(18) Uani 1 1 d .
H41 H 0.2337 0.1278 0.9200 0.101 Uiso 1 1 calc R
C23 C 0.4867(6) 0.4985(3) 1.3169(4) 0.0806(17) Uani 1 1 d .
H23 H 0.4167 0.5085 1.3470 0.097 Uiso 1 1 calc R
C15 C 0.0956(6) 0.2704(3) 1.2884(3) 0.0740(17) Uani 1 1 d .
H15 H 0.0317 0.2836 1.3214 0.089 Uiso 1 1 calc R
C5 C -0.0942(5) 0.4517(3) 0.6709(3) 0.0756(17) Uani 1 1 d .
H5 H -0.0807 0.4136 0.6650 0.091 Uiso 1 1 calc R
C20 C 0.6926(5) 0.4680(3) 1.2277(4) 0.0841(19) Uani 1 1 d .
H20 H 0.7631 0.4579 1.1982 0.101 Uiso 1 1 calc R
C4 C -0.1354(6) 0.4835(3) 0.5923(3) 0.0829(18) Uani 1 1 d .
H4 H -0.1493 0.4666 0.5343 0.100 Uiso 1 1 calc R
C3 C -0.1558(6) 0.5391(3) 0.5988(4) 0.0785(17) Uani 1 1 d .
H3 H -0.1835 0.5603 0.5456 0.094 Uiso 1 1 calc R
C37 C 0.2132(6) 0.2585(3) 0.6873(3) 0.087(2) Uani 1 1 d .
H37 H 0.1495 0.2400 0.7146 0.104 Uiso 1 1 calc R
C21 C 0.7203(7) 0.4946(3) 1.3124(5) 0.102(2) Uani 1 1 d .
H21 H 0.8090 0.5020 1.3397 0.122 Uiso 1 1 calc R
C22 C 0.6176(8) 0.5100(3) 1.3564(4) 0.097(2) Uani 1 1 d .
H22 H 0.6365 0.5283 1.4131 0.117 Uiso 1 1 calc R
C36 C 0.2308(7) 0.2466(4) 0.5965(4) 0.113(3) Uani 1 1 d .
H36 H 0.1771 0.2197 0.5624 0.136 Uiso 1 1 calc R
C43 C 0.4804(7) 0.1513(3) 0.9903(4) 0.110(2) Uani 1 1 d .
H43A H 0.5571 0.1649 0.9670 0.165 Uiso 1 1 calc GR
H43B H 0.4572 0.1148 0.9656 0.165 Uiso 1 1 calc GR
H43C H 0.5015 0.1494 1.0567 0.165 Uiso 1 1 calc GR
C35 C 0.3267(8) 0.2744(4) 0.5563(4) 0.112(3) Uani 1 1 d .
H35 H 0.3364 0.2647 0.4965 0.134 Uiso 1 1 calc R
C39 C -0.0076(7) 0.1595(3) 0.8529(4) 0.101(2) Uani 1 1 d .
H39A H -0.0820 0.1712 0.8808 0.152 Uiso 1 1 calc GR
H39B H 0.0111 0.1209 0.8663 0.152 Uiso 1 1 calc GR
H39C H -0.0299 0.1647 0.7870 0.152 Uiso 1 1 calc GR

loop_
_atom_site_aniso_label
_atom_site_aniso_U_11
_atom_site_aniso_U_22
_atom_site_aniso_U_33
_atom_site_aniso_U_23
_atom_site_aniso_U_13
_atom_site_aniso_U_12
Ir1 0.04553(11) 0.05847(15) 0.04086(10) 0.00323(8) 0.01389(7) 0.00734(9)
O4 0.063(2) 0.071(3) 0.067(2) 0.016(2) 0.0230(17) 0.020(2)
N1 0.043(2) 0.058(3) 0.0379(18) -0.0007(17) 0.0139(16) -0.0033(19)
O3 0.066(2) 0.058(3) 0.0584(18) -0.0117(17) 0.0087(16) 0.0046(19)
N2 0.052(2) 0.074(3) 0.0379(19) 0.0047(18) 0.0188(17) 0.019(2)
C11 0.041(2) 0.045(3) 0.048(2) -0.006(2) 0.0076(19) -0.002(2)
C30 0.040(2) 0.058(3) 0.048(2) 0.013(2) 0.0136(19) 0.018(2)
O2 0.068(2) 0.090(3) 0.0525(18) 0.0174(18) 0.0322(17) 0.014(2)
O1 0.076(2) 0.062(2) 0.0537(17) -0.0030(17) 0.0322(17) -0.003(2)
C12 0.047(3) 0.060(4) 0.046(2) 0.005(2) 0.012(2) 0.003(2)
C10 0.042(2) 0.049(3) 0.047(2) -0.005(2) 0.0094(19) -0.004(2)
C29 0.048(3) 0.057(4) 0.054(3) 0.012(2) 0.020(2) 0.010(2)
C42 0.094(5) 0.075(5) 0.063(3) 0.018(3) 0.046(3) 0.029(4)
C26 0.044(3) 0.057(4) 0.061(3) 0.013(2) 0.009(2) 0.010(2)
C13 0.045(3) 0.056(3) 0.045(2) -0.008(2) 0.018(2) -0.011(2)
C40 0.092(4) 0.066(4) 0.049(3) -0.011(3) 0.020(3) 0.007(4)
C25 0.054(3) 0.060(4) 0.058(3) 0.014(2) 0.006(2) -0.008(3)
C38 0.065(3) 0.104(5) 0.038(2) 0.006(3) 0.013(2) 0.018(3)
C32 0.051(3) 0.065(4) 0.052(3) 0.017(2) 0.024(2) 0.019(3)
C31 0.042(3) 0.066(4) 0.046(2) 0.013(2) 0.013(2) 0.007(2)
C28 0.064(3) 0.064(4) 0.071(3) 0.020(3) 0.035(3) 0.012(3)
C9 0.050(3) 0.072(4) 0.060(3) -0.004(3) 0.024(2) 0.005(3)
C7 0.036(2) 0.049(3) 0.056(3) -0.002(2) 0.005(2) -0.005(2)
C27 0.053(3) 0.067(4) 0.073(3) 0.012(3) 0.022(3) -0.004(3)
C19 0.050(3) 0.055(3) 0.042(2) -0.003(2) 0.004(2) -0.015(2)
C8 0.050(3) 0.059(4) 0.070(3) 0.001(3) 0.016(2) 0.009(3)
C14 0.068(3) 0.061(4) 0.042(2) -0.002(2) 0.014(2) -0.015(3)
C6 0.041(3) 0.052(4) 0.065(3) 0.006(2) 0.007(2) 0.001(2)
C18 0.076(4) 0.070(4) 0.052(3) 0.007(3) 0.008(3) 0.000(3)
C33 0.064(3) 0.104(5) 0.040(3) 0.012(3) 0.017(2) 0.021(3)
C17 0.096(5) 0.079(5) 0.055(3) 0.016(3) -0.001(3) -0.006(4)
C24 0.061(3) 0.067(4) 0.060(3) 0.007(3) 0.008(3) -0.004(3)
C1 0.071(4) 0.057(4) 0.073(3) 0.005(3) -0.002(3) -0.006(3)
C34 0.080(4) 0.155(8) 0.050(3) 0.016(4) 0.023(3) 0.019(4)
C16 0.103(5) 0.084(5) 0.043(3) 0.009(3) 0.011(3) -0.034(4)
C2 0.090(4) 0.056(4) 0.091(4) 0.010(3) -0.006(3) -0.006(3)
C41 0.124(6) 0.047(4) 0.085(4) -0.004(3) 0.028(4) 0.013(4)
C23 0.087(4) 0.083(5) 0.071(3) 0.004(3) 0.010(3) -0.005(4)
C15 0.102(5) 0.079(5) 0.047(3) -0.010(3) 0.029(3) -0.028(4)
C5 0.092(4) 0.073(4) 0.059(3) 0.003(3) 0.007(3) 0.015(3)
C20 0.057(3) 0.115(6) 0.078(4) 0.008(4) 0.008(3) -0.021(4)
C4 0.099(5) 0.088(5) 0.057(3) 0.005(3) 0.001(3) 0.009(4)
C3 0.079(4) 0.075(5) 0.075(4) 0.018(3) -0.004(3) -0.010(3)
C37 0.073(4) 0.139(7) 0.048(3) 0.004(3) 0.009(3) 0.004(4)
C21 0.082(5) 0.120(7) 0.093(5) 0.004(4) -0.010(4) -0.025(4)
C22 0.125(6) 0.096(6) 0.067(4) -0.006(3) 0.007(4) -0.020(5)
C36 0.095(5) 0.191(9) 0.049(3) -0.018(4) 0.001(3) -0.016(5)
C43 0.120(6) 0.092(6) 0.132(5) 0.039(4) 0.059(4) 0.056(5)
C35 0.111(6) 0.181(9) 0.047(3) -0.006(4) 0.023(4) 0.002(6)
C39 0.134(6) 0.075(5) 0.090(4) -0.024(4) 0.005(4) -0.024(4)

loop_
_atom_type_symbol
_atom_type_description
_atom_type_scat_dispersion_real
_atom_type_scat_dispersion_imag
_atom_type_scat_source
C C 0.0033 0.0016 'International Tables Vol C Tables 4.2.6.8 and 6.1.1.4'
H H 0.0000 0.0000 'International Tables Vol C Tables 4.2.6.8 and 6.1.1.4'
Ir Ir -1.4442 7.9887 'International Tables Vol C Tables 4.2.6.8 and 6.1.1.4'
N N 0.0061 0.0033 'International Tables Vol C Tables 4.2.6.8 and 6.1.1.4'
O O 0.0106 0.0060 'International Tables Vol C Tables 4.2.6.8 and 6.1.1.4'

loop_
_geom_angle_atom_site_label_1
_geom_angle_atom_site_label_2
_geom_angle_atom_site_label_3
_geom_angle
O4 Ir1 O3 88.73(15)
N1 Ir1 O4 96.34(14)
N1 Ir1 O3 87.23(13)
N1 Ir1 N2 174.26(16)
N2 Ir1 O4 87.63(13)
N2 Ir1 O3 97.04(15)
C11 Ir1 O4 176.86(15)
C11 Ir1 N1 80.55(16)
C11 Ir1 O3 90.61(16)
C11 Ir1 N2 95.51(16)
C11 Ir1 C30 89.30(17)
C30 Ir1 O4 91.54(17)
C30 Ir1 N1 95.94(15)
C30 Ir1 O3 176.78(14)
C30 Ir1 N2 79.77(17)
C42 O4 Ir1 124.5(4)
C13 N1 Ir1 114.0(3)
C13 N1 C19 105.4(4)
C19 N1 Ir1 140.6(3)
C40 O3 Ir1 125.4(4)
C38 N2 Ir1 139.2(4)
C32 N2 Ir1 114.0(3)
C32 N2 C38 106.8(4)
C12 C11 Ir1 130.1(3)
C12 C11 C10 115.1(4)
C10 C11 Ir1 114.7(3)
C29 C30 Ir1 114.9(3)
C31 C30 Ir1 129.8(3)
C31 C30 C29 115.3(4)
C32 O2 C33 104.6(4)
C13 O1 C14 103.7(4)
C11 C12 H12 118.7
C7 C12 C11 122.5(4)
C7 C12 H12 118.7
C11 C10 C13 111.1(4)
C9 C10 C11 123.3(4)
C9 C10 C13 125.6(4)
C30 C29 C32 111.7(4)
C28 C29 C30 123.1(4)
C28 C29 C32 125.1(4)
O4 C42 C41 127.2(6)
O4 C42 C43 115.0(6)
C41 C42 C43 117.8(7)
C31 C26 C25 121.3(4)
C31 C26 C27 119.1(4)
C27 C26 C25 119.5(5)
N1 C13 O1 114.5(4)
N1 C13 C10 119.6(4)
O1 C13 C10 125.9(4)
O3 C40 C41 126.9(6)
O3 C40 C39 115.2(5)
C41 C40 C39 117.8(6)
C24 C25 C26 120.3(4)
C24 C25 C20 117.5(5)
C20 C25 C26 122.1(5)
C33 C38 N2 105.4(5)
C37 C38 N2 133.4(5)
C37 C38 C33 121.0(5)
N2 C32 O2 114.3(4)
N2 C32 C29 119.5(4)
O2 C32 C29 126.2(5)
C30 C31 H31 118.5
C26 C31 C30 122.9(4)
C26 C31 H31 118.5
C29 C28 H28 120.1
C29 C28 C27 119.9(4)
C27 C28 H28 120.1
C10 C9 H9 120.6
C8 C9 C10 118.8(4)
C8 C9 H9 120.6
C12 C7 C6 120.3(4)
C8 C7 C12 119.7(4)
C8 C7 C6 120.0(4)
C26 C27 H27 120.2
C28 C27 C26 119.6(5)
C28 C27 H27 120.2
C14 C19 N1 107.2(4)
C14 C19 C18 120.4(4)
C18 C19 N1 132.3(4)
C9 C8 C7 120.6(5)
C9 C8 H8 119.7
C7 C8 H8 119.7
C19 C14 O1 109.1(4)
C19 C14 C15 123.9(5)
C15 C14 O1 126.9(5)
C1 C6 C7 121.6(4)
C1 C6 C5 117.1(4)
C5 C6 C7 121.2(5)
C19 C18 H18 122.1
C19 C18 C17 115.9(5)
C17 C18 H18 122.1
O2 C33 C38 108.9(4)
C34 C33 O2 127.1(6)
C34 C33 C38 124.0(6)
C18 C17 H17 118.8
C16 C17 C18 122.4(6)
C16 C17 H17 118.8
C25 C24 H24 119.1
C23 C24 C25 121.8(5)
C23 C24 H24 119.1
C6 C1 H1 119.1
C6 C1 C2 121.9(5)
C2 C1 H1 119.1
C33 C34 H34 122.7
C33 C34 C35 114.6(6)
C35 C34 H34 122.7
C17 C16 H16 118.8
C17 C16 C15 122.3(5)
C15 C16 H16 118.8
C1 C2 H2 120.0
C3 C2 C1 119.9(6)
C3 C2 H2 120.0
C42 C41 H41 116.4
C40 C41 C42 127.2(6)
C40 C41 H41 116.4
C24 C23 H23 120.2
C22 C23 C24 119.5(6)
C22 C23 H23 120.2
C14 C15 H15 122.5
C16 C15 C14 114.9(5)
C16 C15 H15 122.5
C6 C5 H5 119.5
C6 C5 C4 121.0(6)
C4 C5 H5 119.5
C25 C20 H20 119.5
C21 C20 C25 120.9(6)
C21 C20 H20 119.5
C5 C4 H4 119.6
C3 C4 C5 120.8(5)
C3 C4 H4 119.6
C2 C3 H3 120.3
C4 C3 C2 119.3(5)
C4 C3 H3 120.3
C38 C37 H37 121.9
C38 C37 C36 116.2(6)
C36 C37 H37 121.9
C20 C21 H21 119.9
C22 C21 C20 120.2(6)
C22 C21 H21 119.9
C23 C22 H22 120.0
C21 C22 C23 120.1(6)
C21 C22 H22 120.0
C37 C36 H36 119.2
C35 C36 C37 121.5(7)
C35 C36 H36 119.2
C42 C43 H43A 109.5
C42 C43 H43B 109.5
C42 C43 H43C 109.5
H43A C43 H43B 109.5
H43A C43 H43C 109.5
H43B C43 H43C 109.5
C34 C35 C36 122.6(6)
C34 C35 H35 118.7
C36 C35 H35 118.7
C40 C39 H39A 109.5
C40 C39 H39B 109.5
C40 C39 H39C 109.5
H39A C39 H39B 109.5
H39A C39 H39C 109.5
H39B C39 H39C 109.5

loop_
_geom_bond_atom_site_label_1
_geom_bond_atom_site_label_2
_geom_bond_distance
Ir1 O4 2.123(4)
Ir1 N1 2.025(3)
Ir1 O3 2.127(3)
Ir1 N2 2.042(3)
Ir1 C11 2.002(4)
Ir1 C30 2.006(5)
O4 C42 1.257(7)
N1 C13 1.300(6)
N1 C19 1.417(5)
O3 C40 1.248(6)
N2 C38 1.415(6)
N2 C32 1.297(6)
C11 C12 1.401(6)
C11 C10 1.417(6)
C30 C29 1.411(6)
C30 C31 1.403(6)
O2 C32 1.348(5)
O2 C33 1.385(6)
O1 C13 1.360(5)
O1 C14 1.395(6)
C12 H12 0.9300
C12 C7 1.388(6)
C10 C13 1.444(6)
C10 C9 1.386(6)
C29 C32 1.428(6)
C29 C28 1.383(7)
C42 C41 1.413(9)
C42 C43 1.510(8)
C26 C25 1.482(6)
C26 C31 1.397(6)
C26 C27 1.403(6)
C40 C41 1.389(8)
C40 C39 1.533(8)
C25 C24 1.382(7)
C25 C20 1.388(6)
C38 C33 1.397(7)
C38 C37 1.371(8)
C31 H31 0.9300
C28 H28 0.9300
C28 C27 1.383(7)
C9 H9 0.9300
C9 C8 1.379(6)
C7 C8 1.385(6)
C7 C6 1.490(6)
C27 H27 0.9300
C19 C14 1.361(6)
C19 C18 1.389(7)
C8 H8 0.9300
C14 C15 1.387(6)
C6 C1 1.374(7)
C6 C5 1.382(6)
C18 H18 0.9300
C18 C17 1.389(7)
C33 C34 1.378(7)
C17 H17 0.9300
C17 C16 1.362(8)
C24 H24 0.9300
C24 C23 1.379(7)
C1 H1 0.9300
C1 C2 1.382(7)
C34 H34 0.9300
C34 C35 1.386(9)
C16 H16 0.9300
C16 C15 1.371(8)
C2 H2 0.9300
C2 C3 1.366(7)
C41 H41 0.9300
C23 H23 0.9300
C23 C22 1.371(8)
C15 H15 0.9300
C5 H5 0.9300
C5 C4 1.383(7)
C20 H20 0.9300
C20 C21 1.380(8)
C4 H4 0.9300
C4 C3 1.357(8)
C3 H3 0.9300
C37 H37 0.9300
C37 C36 1.405(7)
C21 H21 0.9300
C21 C22 1.369(9)
C22 H22 0.9300
C36 H36 0.9300
C36 C35 1.392(9)
C43 H43A 0.9600
C43 H43B 0.9600
C43 H43C 0.9600
C35 H35 0.9300
C39 H39A 0.9600
C39 H39B 0.9600
C39 H39C 0.9600
